data_4500131
loop_
_publ_author_name
'Bertolasi, Valerio'
'Gilli, Paola'
'Gilli, Gastone'

_publ_section_title
;
 Hydrogen Bonding and Electron Donor&#x2212;Acceptor (EDA) Interactions
 Controlling the Crystal Packing of Picric Acid and Its Adducts with
 Nitrogen Bases. Their Rationalization in Terms of the pKaEqualization and
 Electron-Pair Saturation Concepts
;
_journal_issue 7
_journal_name_full 'Crystal Growth &amp; Design'
_journal_page_first 2724
_journal_paper_doi 10.1021/cg101007a
_journal_volume 11
_journal_year 2011
_chemical_formula_moiety 'C6 H2 N3 O7, C6 H8 N O, C6 H7 N O'
_chemical_formula_sum 'C18 H17 N5 O9'
_chemical_formula_weight 447.37
_chemical_name_systematic
;
2-hydroxy-4-methylpyridinium picrate, 4-methylpyridin-2(1H)-one
;
_space_group_IT_number 14
_symmetry_cell_setting monoclinic
_symmetry_space_group_name_Hall '-P 2ybc'
_symmetry_space_group_name_H-M 'P 1 21/c 1'
_atom_sites_solution_hydrogens difmap
_atom_sites_solution_primary direct
_atom_sites_solution_secondary difmap
_audit_creation_method SHELXL-97
_cell_angle_alpha 90.00
_cell_angle_beta 90.1690(10)
_cell_angle_gamma 90.00
_cell_formula_units_Z 4
_cell_length_a 10.5264(3)
_cell_length_b 5.10710(10)
_cell_length_c 37.6367(14)
_cell_measurement_reflns_used 10123
_cell_measurement_temperature 295
_cell_measurement_theta_max 27.40
_cell_measurement_theta_min 3.78
_cell_volume 2023.32(10)
_computing_cell_refinement 'Denzo-SMN (Otwinowski & Minor, 1997)'
_computing_data_collection 'COLLECT (Nonius, 1998)'
_computing_data_reduction 'Denzo-SMN (Otwinowski & Minor, 1997)'
_computing_molecular_graphics 'ORTEPIII (Burnett & Johnson, 1996)'
_computing_publication_material 'SHELXL-97 (Sheldrick, 1997), PARST (Nardelli, 1995), PLATON (spek, 2003)'
_computing_structure_refinement 'SHELXL-97 (Sheldrick, 1997)'
_computing_structure_solution 'SIR97 (Altomare et al., 1999)'
_diffrn_ambient_temperature 295
_diffrn_measured_fraction_theta_full 0.955
_diffrn_measured_fraction_theta_max 0.955
_diffrn_measurement_device_type 'Nonius Kappa CCD'
_diffrn_measurement_method '\f scans and \w scans'
_diffrn_radiation_monochromator graphite
_diffrn_radiation_source 'fine-focus sealed tube'
_diffrn_radiation_type MoK\a
_diffrn_radiation_wavelength 0.71073
_diffrn_reflns_av_R_equivalents 0.0490
_diffrn_reflns_av_sigmaI/netI 0.1106
_diffrn_reflns_limit_h_max 13
_diffrn_reflns_limit_h_min -13
_diffrn_reflns_limit_k_max 6
_diffrn_reflns_limit_k_min -6
_diffrn_reflns_limit_l_max 48
_diffrn_reflns_limit_l_min -48
_diffrn_reflns_number 10123
_diffrn_reflns_theta_full 27.40
_diffrn_reflns_theta_max 27.40
_diffrn_reflns_theta_min 3.78
_exptl_absorpt_coefficient_mu 0.120
_exptl_absorpt_correction_type none
_exptl_crystal_colour yellow
_exptl_crystal_density_diffrn 1.469
_exptl_crystal_density_method 'not measured'
_exptl_crystal_description needle
_exptl_crystal_F_000 928
_exptl_crystal_size_max 0.42
_exptl_crystal_size_mid 0.08
_exptl_crystal_size_min 0.05
_refine_diff_density_max 0.152
_refine_diff_density_min -0.158
_refine_diff_density_rms 0.036
_refine_ls_extinction_method none
_refine_ls_goodness_of_fit_ref 0.903
_refine_ls_hydrogen_treatment refall
_refine_ls_matrix_type full
_refine_ls_number_parameters 357
_refine_ls_number_reflns 4395
_refine_ls_number_restraints 0
_refine_ls_restrained_S_all 0.903
_refine_ls_R_factor_all 0.1411
_refine_ls_R_factor_gt 0.0463
_refine_ls_shift/su_max 0.001
_refine_ls_shift/su_mean 0.000
_refine_ls_structure_factor_coef Fsqd
_refine_ls_weighting_details 'calc w=1/[\s^2^(Fo^2^)+(0.0318P)^2^+0.0000P] where P=(Fo^2^+2Fc^2^)/3'
_refine_ls_weighting_scheme calc
_refine_ls_wR_factor_gt 0.0808
_refine_ls_wR_factor_ref 0.1032
_reflns_number_gt 1984
_reflns_number_total 4395
_reflns_threshold_expression I>2sigma(I)
_cod_data_source_file cg101007a_si_002.cif
_cod_data_source_block (14)
_cod_original_sg_symbol_H-M 'P 21/c'
_cod_database_code 4500131

loop_
_symmetry_equiv_pos_as_xyz
'x, y, z'
'-x, y+1/2, -z+1/2'
'-x, -y, -z'
'x, -y-1/2, z-1/2'

loop_
_atom_site_label
_atom_site_type_symbol
_atom_site_fract_x
_atom_site_fract_y
_atom_site_fract_z
_atom_site_U_iso_or_equiv
_atom_site_adp_type
_atom_site_occupancy
_atom_site_symmetry_multiplicity
_atom_site_calc_flag
C1 C 0.05163(19) 0.4433(4) 0.34871(6) 0.0435(5) Uani 1 1 d
C2 C -0.01746(18) 0.4564(3) 0.31557(6) 0.0410(5) Uani 1 1 d
C3 C -0.1185(2) 0.6165(4) 0.30930(7) 0.0445(6) Uani 1 1 d
C4 C -0.15638(19) 0.7866(4) 0.33591(6) 0.0445(5) Uani 1 1 d
C5 C -0.0929(2) 0.7966(4) 0.36793(7) 0.0463(6) Uani 1 1 d
C6 C 0.00841(18) 0.6324(3) 0.37412(6) 0.0394(5) Uani 1 1 d
N1 N 0.0193(2) 0.2781(3) 0.28678(5) 0.0519(5) Uani 1 1 d
N2 N -0.26555(18) 0.9562(4) 0.33052(7) 0.0595(5) Uani 1 1 d
N3 N 0.06835(17) 0.6558(3) 0.40874(5) 0.0503(5) Uani 1 1 d
O1 O 0.13611(15) 0.2741(3) 0.35358(4) 0.0689(5) Uani 1 1 d
O2 O 0.13215(17) 0.2353(3) 0.28185(5) 0.0709(5) Uani 1 1 d
O3 O -0.06606(17) 0.1845(3) 0.26861(5) 0.0714(5) Uani 1 1 d
O4 O -0.32220(15) 0.9446(3) 0.30215(5) 0.0749(5) Uani 1 1 d
O5 O -0.29584(17) 1.1031(4) 0.35486(6) 0.0941(7) Uani 1 1 d
O6 O 0.15863(16) 0.5136(3) 0.41608(4) 0.0730(5) Uani 1 1 d
O7 O 0.02758(15) 0.8180(3) 0.42964(5) 0.0779(5) Uani 1 1 d
H5 H -0.1200(17) 0.918(3) 0.3863(6) 0.047(6) Uiso 1 1 d
H3 H -0.1613(17) 0.604(3) 0.2878(6) 0.040(6) Uiso 1 1 d
C7 C 0.34990(18) -0.1156(4) 0.37177(6) 0.0434(5) Uani 1 1 d
C8 C 0.4923(2) -0.4683(4) 0.36858(8) 0.0530(6) Uani 1 1 d
C9 C 0.4767(2) -0.4864(5) 0.33326(8) 0.0565(7) Uani 1 1 d
C10 C 0.39409(19) -0.3139(4) 0.31568(6) 0.0479(6) Uani 1 1 d
C11 C 0.3315(2) -0.1298(4) 0.33549(7) 0.0462(6) Uani 1 1 d
C12 C 0.3759(4) -0.3281(8) 0.27649(8) 0.0753(8) Uani 1 1 d
N4 N 0.42922(16) -0.2859(3) 0.38780(6) 0.0474(5) Uani 1 1 d
O8 O 0.29676(15) 0.0540(3) 0.39373(4) 0.0573(4) Uani 1 1 d
H11 H 0.2774(17) -0.012(3) 0.3240(5) 0.047(6) Uiso 1 1 d
H8 H 0.5462(19) -0.587(4) 0.3826(6) 0.067(7) Uiso 1 1 d
H4N H 0.441(2) -0.278(4) 0.4131(7) 0.073(8) Uiso 1 1 d
H9 H 0.519(2) -0.610(4) 0.3218(6) 0.068(8) Uiso 1 1 d
H8O H 0.235(3) 0.144(5) 0.3799(8) 0.112(10) Uiso 1 1 d
H12A H 0.330(4) -0.205(8) 0.2691(13) 0.21(2) Uiso 1 1 d
H12B H 0.354(3) -0.489(6) 0.2695(10) 0.144(15) Uiso 1 1 d
H12C H 0.452(4) -0.317(7) 0.2634(11) 0.173(17) Uiso 1 1 d
C13 C 0.5873(2) -0.2122(4) 0.46914(7) 0.0487(6) Uani 1 1 d
C14 C 0.6531(2) -0.0137(4) 0.45053(7) 0.0532(6) Uani 1 1 d
C15 C 0.7532(2) 0.1159(4) 0.46484(7) 0.0554(6) Uani 1 1 d
C16 C 0.7923(3) 0.0518(5) 0.49953(8) 0.0685(7) Uani 1 1 d
C17 C 0.7296(3) -0.1343(6) 0.51747(8) 0.0686(8) Uani 1 1 d
C18 C 0.8242(4) 0.3219(6) 0.44435(11) 0.0734(9) Uani 1 1 d
N5 N 0.63005(18) -0.2625(4) 0.50250(6) 0.0546(5) Uani 1 1 d
O9 O 0.49429(14) -0.3440(3) 0.45706(4) 0.0618(4) Uani 1 1 d
H14 H 0.6267(18) 0.020(3) 0.4267(6) 0.057(7) Uiso 1 1 d
H16 H 0.859(2) 0.143(4) 0.5103(7) 0.084(8) Uiso 1 1 d
H5N H 0.586(2) -0.392(4) 0.5164(7) 0.078(8) Uiso 1 1 d
H17 H 0.748(2) -0.189(4) 0.5407(8) 0.077(8) Uiso 1 1 d
H18A H 0.908(3) 0.274(5) 0.4417(8) 0.106(11) Uiso 1 1 d
H18B H 0.827(2) 0.482(5) 0.4584(8) 0.113(10) Uiso 1 1 d
H18C H 0.786(3) 0.368(6) 0.4215(10) 0.125(13) Uiso 1 1 d

loop_
_atom_site_aniso_label
_atom_site_aniso_U_11
_atom_site_aniso_U_22
_atom_site_aniso_U_33
_atom_site_aniso_U_23
_atom_site_aniso_U_13
_atom_site_aniso_U_12
C1 0.0446(13) 0.0428(11) 0.0430(15) 0.0037(11) -0.0012(11) 0.0066(10)
C2 0.0464(13) 0.0417(10) 0.0348(14) 0.0014(11) -0.0012(11) 0.0048(9)
C3 0.0445(14) 0.0519(13) 0.0372(15) 0.0081(12) -0.0053(12) 0.0011(10)
C4 0.0400(12) 0.0485(11) 0.0449(16) 0.0067(12) 0.0008(11) 0.0114(9)
C5 0.0471(14) 0.0452(12) 0.0467(17) 0.0015(12) 0.0025(12) 0.0069(10)
C6 0.0417(12) 0.0426(10) 0.0340(14) -0.0001(10) -0.0024(10) 0.0047(9)
N1 0.0660(14) 0.0488(10) 0.0410(13) 0.0033(10) -0.0024(11) 0.0075(10)
N2 0.0521(13) 0.0706(12) 0.0558(16) 0.0133(12) 0.0016(12) 0.0186(10)
N3 0.0532(12) 0.0539(10) 0.0439(14) -0.0032(10) -0.0049(10) 0.0051(9)
O1 0.0823(11) 0.0722(9) 0.0520(12) -0.0064(8) -0.0172(9) 0.0420(9)
O2 0.0699(12) 0.0905(11) 0.0524(12) -0.0065(9) 0.0011(9) 0.0280(9)
O3 0.0843(12) 0.0655(9) 0.0644(13) -0.0177(9) -0.0090(10) -0.0073(8)
O4 0.0603(11) 0.1064(12) 0.0580(13) 0.0175(11) -0.0103(10) 0.0259(9)
O5 0.0979(14) 0.1118(13) 0.0725(15) -0.0111(12) -0.0033(12) 0.0650(11)
O6 0.0769(12) 0.0803(10) 0.0617(13) -0.0062(9) -0.0267(9) 0.0281(9)
O7 0.0804(12) 0.0959(11) 0.0573(13) -0.0319(10) -0.0138(9) 0.0272(9)
C7 0.0432(13) 0.0436(11) 0.0434(16) 0.0055(12) -0.0023(11) 0.0080(9)
C8 0.0517(15) 0.0496(13) 0.0575(19) 0.0061(14) -0.0023(13) 0.0141(11)
C9 0.0554(16) 0.0527(14) 0.061(2) -0.0055(14) 0.0021(14) 0.0121(11)
C10 0.0451(13) 0.0504(12) 0.0482(17) -0.0001(12) -0.0034(11) 0.0022(10)
C11 0.0475(14) 0.0496(12) 0.0416(16) 0.0046(12) -0.0076(11) 0.0091(11)
C12 0.084(2) 0.098(2) 0.044(2) -0.0129(18) -0.0050(17) 0.0160(18)
N4 0.0493(11) 0.0518(10) 0.0410(14) 0.0078(10) -0.0066(10) 0.0077(8)
O8 0.0689(11) 0.0622(9) 0.0408(11) -0.0014(8) -0.0048(9) 0.0231(8)
C13 0.0536(15) 0.0569(13) 0.0357(15) 0.0057(12) -0.0026(12) 0.0132(11)
C14 0.0614(16) 0.0555(14) 0.0428(17) 0.0070(13) -0.0053(13) 0.0069(12)
C15 0.0625(16) 0.0480(12) 0.0557(19) -0.0037(13) 0.0066(14) 0.0088(11)
C16 0.0711(19) 0.0795(17) 0.055(2) -0.0078(17) -0.0123(16) -0.0078(15)
C17 0.081(2) 0.0888(19) 0.0362(18) 0.0033(16) -0.0158(15) 0.0008(16)
C18 0.077(2) 0.0589(16) 0.085(3) 0.0033(18) 0.012(2) -0.0024(15)
N5 0.0611(13) 0.0654(12) 0.0371(14) 0.0072(11) -0.0041(11) 0.0046(10)
O9 0.0605(10) 0.0776(9) 0.0472(11) 0.0167(8) -0.0141(9) -0.0063(8)

loop_
_atom_type_symbol
_atom_type_description
_atom_type_scat_dispersion_real
_atom_type_scat_dispersion_imag
_atom_type_scat_source
C C 0.0033 0.0016 'International Tables Vol C Tables 4.2.6.8 and 6.1.1.4'
H H 0.0000 0.0000 'International Tables Vol C Tables 4.2.6.8 and 6.1.1.4'
N N 0.0061 0.0033 'International Tables Vol C Tables 4.2.6.8 and 6.1.1.4'
O O 0.0106 0.0060 'International Tables Vol C Tables 4.2.6.8 and 6.1.1.4'

loop_
_geom_angle_atom_site_label_1
_geom_angle_atom_site_label_2
_geom_angle_atom_site_label_3
_geom_angle
O1 C1 C6 126.4(2)
O1 C1 C2 120.93(19)
C6 C1 C2 112.63(17)
C3 C2 C1 124.7(2)
C3 C2 N1 116.9(2)
C1 C2 N1 118.41(17)
C2 C3 C4 118.5(2)
C2 C3 H3 119.1(11)
C4 C3 H3 122.3(11)
C5 C4 C3 121.1(2)
C5 C4 N2 118.8(2)
C3 C4 N2 120.1(2)
C6 C5 C4 120.0(2)
C6 C5 H5 119.8(12)
C4 C5 H5 120.2(11)
C5 C6 C1 123.0(2)
C5 C6 N3 115.89(19)
C1 C6 N3 121.07(17)
O2 N1 O3 123.8(2)
O2 N1 C2 118.75(19)
O3 N1 C2 117.40(19)
O4 N2 O5 123.67(19)
O4 N2 C4 118.5(2)
O5 N2 C4 117.9(2)
O7 N3 O6 122.0(2)
O7 N3 C6 118.78(17)
O6 N3 C6 119.22(18)
O8 C7 N4 113.9(2)
O8 C7 C11 126.45(18)
N4 C7 C11 119.6(2)
C9 C8 N4 121.2(2)
C9 C8 H8 123.9(13)
N4 C8 H8 114.9(13)
C8 C9 C10 119.9(2)
C8 C9 H9 118.0(15)
C10 C9 H9 122.2(16)
C11 C10 C9 118.2(2)
C11 C10 C12 120.8(2)
C9 C10 C12 121.0(2)
C10 C11 C7 120.5(2)
C10 C11 H11 118.8(12)
C7 C11 H11 120.6(12)
C10 C12 H12A 111(3)
C10 C12 H12B 112(2)
H12A C12 H12B 116(4)
C10 C12 H12C 114(3)
H12A C12 H12C 106(4)
H12B C12 H12C 97(3)
C7 N4 C8 120.6(2)
C7 N4 H4N 119.8(13)
C8 N4 H4N 119.6(13)
C7 O8 H8O 105.2(17)
O9 C13 N5 118.9(2)
O9 C13 C14 125.5(2)
N5 C13 C14 115.6(2)
C15 C14 C13 122.3(3)
C15 C14 H14 120.6(12)
C13 C14 H14 117.0(12)
C14 C15 C16 118.7(2)
C14 C15 C18 121.7(3)
C16 C15 C18 119.6(3)
C17 C16 C15 119.3(3)
C17 C16 H16 120.4(16)
C15 C16 H16 120.2(16)
C16 C17 N5 120.9(3)
C16 C17 H17 125.3(15)
N5 C17 H17 113.7(15)
C15 C18 H18A 110.2(16)
C15 C18 H18B 108.8(17)
H18A C18 H18B 105(2)
C15 C18 H18C 114.5(18)
H18A C18 H18C 111(3)
H18B C18 H18C 107(2)
C17 N5 C13 123.1(2)
C17 N5 H5N 118.9(14)
C13 N5 H5N 118.0(14)

loop_
_geom_bond_atom_site_label_1
_geom_bond_atom_site_label_2
_geom_bond_distance
C1 O1 1.253(2)
C1 C6 1.434(3)
C1 C2 1.444(3)
C2 C3 1.362(3)
C2 N1 1.468(3)
C3 C4 1.385(3)
C3 H3 0.93(2)
C4 C5 1.377(3)
C4 N2 1.453(3)
C5 C6 1.376(3)
C5 H5 0.97(2)
C6 N3 1.451(3)
N1 O2 1.223(2)
N1 O3 1.224(2)
N2 O4 1.223(2)
N2 O5 1.227(2)
N3 O7 1.221(2)
N3 O6 1.2269(19)
C7 O8 1.323(2)
C7 N4 1.347(2)
C7 C11 1.381(3)
C8 C9 1.342(3)
C8 N4 1.355(3)
C8 H8 0.98(2)
C9 C10 1.402(3)
C9 H9 0.89(2)
C10 C11 1.370(3)
C10 C12 1.489(4)
C11 H11 0.934(19)
C12 H12A 0.84(4)
C12 H12B 0.89(3)
C12 H12C 0.94(4)
N4 H4N 0.96(3)
O8 H8O 0.95(3)
C13 O9 1.271(2)
C13 N5 1.357(3)
C13 C14 1.415(3)
C14 C15 1.355(3)
C14 H14 0.95(2)
C15 C16 1.407(3)
C15 C18 1.504(3)
C16 C17 1.340(4)
C16 H16 0.93(2)
C17 N5 1.357(3)
C17 H17 0.94(3)
C18 H18A 0.93(3)
C18 H18B 0.97(3)
C18 H18C 0.98(4)
N5 H5N 0.97(2)
